data_7242966
loop_
_publ_author_name
'Maryunina, Kseniya'
'Letyagin, Gleb'
'Bogomyakov, Artem'
'Morozov, Vitaly'
'Tumanov, Sergey'
'Veber, Sergey'
'Fedin, Matvey'
'Saverina, Evgeniya'
'Syroeshkin, Mikhail'
'Egorov, Mikhail'
'Romanenko, Galina'
'Ovcharenko, Victor'

_publ_section_title
;
 Re(i)-nitroxide complexes
;
_journal_issue 32
_journal_name_full 'RSC Advances'
_journal_page_first 19902
_journal_page_last 19907
_journal_paper_doi 10.1039/D1RA02159A
_journal_volume 11
_journal_year 2021
_chemical_formula_sum 'C15 H16 N2 O5 Re'
_chemical_formula_weight 490.50
_space_group_crystal_system monoclinic
_space_group_IT_number 14
_space_group_name_Hall '-P 2ybc'
_space_group_name_H-M_alt 'P 1 21/c 1'
_atom_sites_solution_hydrogens geom
_audit_creation_method SHELXL-2018/3
_audit_update_record
;
2021-05-17 deposited with the CCDC.	2021-05-25 downloaded from the CCDC.
;
_cell_angle_alpha 90
_cell_angle_beta 92.488(2)
_cell_angle_gamma 90
_cell_formula_units_Z 4
_cell_length_a 11.8875(4)
_cell_length_b 10.0482(3)
_cell_length_c 14.1283(4)
_cell_measurement_reflns_used 3715
_cell_measurement_temperature 296(2)
_cell_measurement_theta_max 22.53
_cell_measurement_theta_min 2.49
_cell_volume 1686.01(9)
_computing_cell_refinement 'Bruker SAINT'
_computing_data_collection 'Bruker APEX2'
_computing_data_reduction 'Bruker SAINT'
_computing_molecular_graphics 'Bruker SHELXTL'
_computing_publication_material 'Bruker SHELXTL'
_computing_structure_refinement 'SHELXL-2018/3 (Sheldrick, 2018)'
_computing_structure_solution 'SHELXT 2018/2 (Sheldrick, 2018)'
_diffrn_ambient_temperature 296(2)
_diffrn_measured_fraction_theta_full 0.996
_diffrn_measured_fraction_theta_max 0.989
_diffrn_measurement_device_type 'Bruker APEX-II CCD'
_diffrn_measurement_method '\f and \w scans'
_diffrn_radiation_type MoK\a
_diffrn_radiation_wavelength 0.71073
_diffrn_reflns_av_R_equivalents 0.0882
_diffrn_reflns_av_unetI/netI 0.0984
_diffrn_reflns_Laue_measured_fraction_full 0.996
_diffrn_reflns_Laue_measured_fraction_max 0.989
_diffrn_reflns_limit_h_max 13
_diffrn_reflns_limit_h_min -15
_diffrn_reflns_limit_k_max 13
_diffrn_reflns_limit_k_min -12
_diffrn_reflns_limit_l_max 18
_diffrn_reflns_limit_l_min -17
_diffrn_reflns_number 15336
_diffrn_reflns_point_group_measured_fraction_full 0.996
_diffrn_reflns_point_group_measured_fraction_max 0.989
_diffrn_reflns_theta_full 25.242
_diffrn_reflns_theta_max 28.375
_diffrn_reflns_theta_min 1.715
_exptl_absorpt_coefficient_mu 7.232
_exptl_absorpt_correction_T_max 0.3823
_exptl_absorpt_correction_T_min 0.1513
_exptl_absorpt_correction_type multi-scan
_exptl_absorpt_process_details sadabs
_exptl_crystal_colour blue
_exptl_crystal_density_diffrn 1.932
_exptl_crystal_description plate
_exptl_crystal_F_000 940
_exptl_crystal_size_max 0.24
_exptl_crystal_size_mid 0.17
_exptl_crystal_size_min 0.03
_refine_diff_density_max 0.985
_refine_diff_density_min -0.892
_refine_diff_density_rms 0.178
_refine_ls_extinction_coef 0.0039(3)
_refine_ls_extinction_expression Fc^*^=kFc[1+0.001xFc^2^\l^3^/sin(2\q)]^-1/4^
_refine_ls_extinction_method 'SHELXL-2018/3 (Sheldrick 2018)'
_refine_ls_goodness_of_fit_ref 1.030
_refine_ls_hydrogen_treatment constr
_refine_ls_matrix_type full
_refine_ls_number_parameters 211
_refine_ls_number_reflns 4179
_refine_ls_number_restraints 24
_refine_ls_restrained_S_all 1.034
_refine_ls_R_factor_all 0.1072
_refine_ls_R_factor_gt 0.0474
_refine_ls_shift/su_max 0.001
_refine_ls_shift/su_mean 0.000
_refine_ls_structure_factor_coef Fsqd
_refine_ls_weighting_details 'w=1/[\s^2^(Fo^2^)+(0.0304P)^2^] where P=(Fo^2^+2Fc^2^)/3'
_refine_ls_weighting_scheme calc
_refine_ls_wR_factor_gt 0.0987
_refine_ls_wR_factor_ref 0.1099
_reflns_Friedel_coverage 0.000
_reflns_number_gt 1825
_reflns_number_total 4179
_reflns_threshold_expression 'I > 2\s(I)'
_cod_data_source_file d1ra02159a2.cif
_cod_data_source_block 2058s1
_cod_original_sg_symbol_H-M 'P 21/c'
_cod_database_code 7242966
_shelx_shelxl_version_number 2018/3
_shelx_space_group_comment
; 
The symmetry employed for this shelxl refinement is uniquely defined 
by the following loop, which should always be used as a source of 
symmetry information in preference to the above space-group names. 
They are only intended as comments. 
;

loop_
_space_group_symop_operation_xyz
'x, y, z'
'-x, y+1/2, -z+1/2'
'-x, -y, -z'
'x, -y-1/2, z-1/2'

loop_
_atom_site_label
_atom_site_type_symbol
_atom_site_fract_x
_atom_site_fract_y
_atom_site_fract_z
_atom_site_U_iso_or_equiv
_atom_site_adp_type
_atom_site_occupancy
_atom_site_site_symmetry_order
_atom_site_calc_flag
_atom_site_refinement_flags_posn
_atom_site_refinement_flags_adp
_atom_site_refinement_flags_occupancy
_atom_site_disorder_assembly
_atom_site_disorder_group
Re Re 0.33495(3) 0.74861(3) 0.53924(2) 0.05367(19) Uani 1 1 d . . . . .
O1C O 0.4114(7) 0.9526(7) 0.3982(5) 0.137(3) Uani 1 1 d . . . . .
C1C C 0.3810(9) 0.8740(10) 0.4502(7) 0.098(4) Uani 1 1 d . . . . .
O1B O 0.1048(6) 0.8747(7) 0.5270(5) 0.122(3) Uani 1 1 d . . . . .
C1B C 0.1925(9) 0.8262(11) 0.5292(7) 0.088(3) Uani 1 1 d . . . . .
O1A O 0.2704(6) 0.5511(7) 0.3805(5) 0.098(2) Uani 1 1 d . . . . .
C1A C 0.2949(7) 0.6292(9) 0.4410(7) 0.062(3) Uani 1 1 d . . . . .
O1R O 0.1402(6) 0.5992(6) 0.7568(6) 0.148(4) Uani 1 1 d . . . . .
N2R N 0.1794(6) 0.4993(7) 0.7167(5) 0.075(2) Uani 1 1 d . . . . .
C3R C 0.1218(9) 0.3698(10) 0.7147(8) 0.101(4) Uani 1 1 d . . . . .
C4R C 0.1277(13) 0.3227(16) 0.8204(11) 0.059(4) Uani 0.5 1 d . U P . .
H4RA H 0.205036 0.313468 0.841908 0.089 Uiso 0.5 1 calc R U P . .
H4RB H 0.091497 0.387280 0.858906 0.089 Uiso 0.5 1 calc R U P . .
H4RC H 0.090185 0.238561 0.825339 0.089 Uiso 0.5 1 calc R U P . .
C5R C 0.0082(12) 0.3798(13) 0.6913(10) 0.190(6) Uani 1 1 d . U . . .
H5RA H -0.025034 0.292757 0.691003 0.285 Uiso 1 1 calc R U . . .
H5RB H -0.027158 0.434686 0.736965 0.285 Uiso 1 1 calc R U . . .
H5RC H -0.002107 0.418957 0.629513 0.285 Uiso 1 1 calc R U . . .
C6R C 0.1956(11) 0.2887(11) 0.6572(9) 0.100(4) Uani 1 1 d . . . . .
C7R C 0.2396(13) 0.1568(16) 0.6943(10) 0.196(7) Uani 1 1 d . U . . .
H7RA H 0.177526 0.097957 0.703982 0.294 Uiso 1 1 calc R U . . .
H7RB H 0.288129 0.118207 0.649195 0.294 Uiso 1 1 calc R U . . .
H7RC H 0.281084 0.170457 0.753322 0.294 Uiso 1 1 calc R U . . .
C8R C 0.1599(19) 0.2647(12) 0.5478(16) 0.226(9) Uani 1 1 d . U . . .
H8RA H 0.094433 0.208854 0.543142 0.339 Uiso 1 1 calc R U . . .
H8RB H 0.143377 0.348650 0.517835 0.339 Uiso 1 1 calc R U . . .
H8RC H 0.220694 0.222313 0.516837 0.339 Uiso 1 1 calc R U . . .
N9R N 0.2960(7) 0.3756(8) 0.6437(6) 0.090(3) Uani 1 1 d . . . . .
O10R O 0.3812(7) 0.3376(7) 0.5980(6) 0.148(3) Uani 1 1 d . . . . .
C12R C 0.3531(7) 0.6050(8) 0.6647(6) 0.058(2) Uani 1 1 d . . . . .
C13R C 0.4583(7) 0.6062(9) 0.6159(6) 0.072(3) Uani 1 1 d . . . . .
H13A H 0.493722 0.528598 0.587427 0.086 Uiso 1 1 calc R U . . .
C14R C 0.5057(9) 0.7336(11) 0.6239(8) 0.085(3) Uani 1 1 d . . . . .
H14A H 0.578662 0.759442 0.599833 0.102 Uiso 1 1 calc R U . . .
C15R C 0.4335(10) 0.8197(11) 0.6759(8) 0.100(4) Uani 1 1 d . . . . .
H15A H 0.448826 0.911954 0.694993 0.120 Uiso 1 1 calc R U . . .
C16R C 0.3381(9) 0.7374(9) 0.7024(6) 0.076(3) Uani 1 1 d . . . . .
H16A H 0.277225 0.765520 0.742583 0.092 Uiso 1 1 calc R U . . .
C11R C 0.2767(7) 0.4964(8) 0.6768(6) 0.051(2) Uani 1 1 d . . . . .

loop_
_atom_site_aniso_label
_atom_site_aniso_U_11
_atom_site_aniso_U_22
_atom_site_aniso_U_33
_atom_site_aniso_U_23
_atom_site_aniso_U_13
_atom_site_aniso_U_12
Re 0.0532(3) 0.0582(3) 0.0498(3) -0.0008(2) 0.00515(17) -0.01218(18)
O1C 0.186(8) 0.133(6) 0.092(6) 0.033(5) -0.013(5) -0.087(6)
C1C 0.142(11) 0.103(9) 0.047(7) 0.013(6) -0.006(7) -0.044(7)
O1B 0.085(6) 0.135(7) 0.142(7) -0.034(5) -0.031(5) 0.028(5)
C1B 0.066(8) 0.100(8) 0.094(9) -0.024(7) -0.034(7) 0.013(6)
O1A 0.136(6) 0.089(5) 0.068(5) -0.020(4) -0.002(4) 0.004(4)
C1A 0.054(6) 0.064(6) 0.069(8) 0.028(5) 0.000(5) 0.010(5)
O1R 0.139(7) 0.076(5) 0.237(10) -0.022(5) 0.116(7) -0.014(5)
N2R 0.073(6) 0.059(5) 0.097(7) 0.002(4) 0.037(5) -0.007(4)
C3R 0.057(7) 0.091(9) 0.157(12) -0.042(8) 0.038(7) -0.022(6)
C4R 0.069(6) 0.057(5) 0.053(5) 0.009(4) 0.005(4) -0.007(4)
C5R 0.183(7) 0.184(7) 0.204(7) -0.006(4) 0.009(4) 0.000(4)
C6R 0.106(10) 0.108(9) 0.080(10) 0.037(7) -0.041(8) -0.006(8)
C7R 0.196(7) 0.192(7) 0.200(7) 0.009(4) 0.016(4) -0.001(4)
C8R 0.225(10) 0.230(10) 0.223(10) -0.009(4) 0.008(4) -0.009(4)
N9R 0.081(6) 0.069(6) 0.123(8) -0.004(5) 0.030(5) -0.015(5)
O10R 0.157(8) 0.083(5) 0.211(9) -0.037(5) 0.097(7) 0.005(5)
C12R 0.064(6) 0.061(6) 0.050(6) -0.001(4) 0.000(5) -0.007(5)
C13R 0.067(7) 0.087(7) 0.063(7) 0.000(5) 0.015(5) -0.011(5)
C14R 0.057(7) 0.132(10) 0.064(7) 0.006(7) -0.011(5) -0.038(7)
C15R 0.111(10) 0.104(8) 0.085(9) -0.024(7) 0.008(7) -0.074(7)
C16R 0.101(8) 0.091(7) 0.037(6) -0.002(5) 0.005(5) -0.004(6)
C11R 0.058(6) 0.040(5) 0.054(6) -0.003(4) 0.003(5) -0.001(4)

loop_
_atom_type_symbol
_atom_type_description
_atom_type_scat_dispersion_real
_atom_type_scat_dispersion_imag
_atom_type_scat_source
C C 0.0033 0.0016 'International Tables Vol C Tables 4.2.6.8 and 6.1.1.4'
H H 0.0000 0.0000 'International Tables Vol C Tables 4.2.6.8 and 6.1.1.4'
N N 0.0061 0.0033 'International Tables Vol C Tables 4.2.6.8 and 6.1.1.4'
O O 0.0106 0.0060 'International Tables Vol C Tables 4.2.6.8 and 6.1.1.4'
Re Re -1.0185 7.2310 'International Tables Vol C Tables 4.2.6.8 and 6.1.1.4'

loop_
_geom_angle_atom_site_label_1
_geom_angle_atom_site_label_2
_geom_angle_atom_site_label_3
_geom_angle
_geom_angle_site_symmetry_1
_geom_angle_site_symmetry_3
_geom_angle_publ_flag
C1A Re C1B 90.6(4) . . ?
C1A Re C1C 90.3(4) . . ?
C1B Re C1C 87.6(5) . . ?
C1A Re C12R 100.5(3) . . ?
C1B Re C12R 112.2(4) . . ?
C1C Re C12R 157.1(4) . . ?
C1A Re C16R 134.4(3) . . ?
C1B Re C16R 94.1(4) . . ?
C1C Re C16R 135.2(4) . . ?
C12R Re C16R 36.7(2) . . ?
C1A Re C13R 95.0(3) . . ?
C1B Re C13R 149.2(4) . . ?
C1C Re C13R 122.5(4) . . ?
C12R Re C13R 37.1(3) . . ?
C16R Re C13R 61.0(3) . . ?
C1A Re C14R 121.9(4) . . ?
C1B Re C14R 147.1(4) . . ?
C1C Re C14R 96.6(4) . . ?
C12R Re C14R 60.5(3) . . ?
C16R Re C14R 60.3(4) . . ?
C13R Re C14R 35.4(3) . . ?
C1A Re C15R 155.6(4) . . ?
C1B Re C15R 110.9(5) . . ?
C1C Re C15R 101.5(4) . . ?
C12R Re C15R 61.6(3) . . ?
C16R Re C15R 36.9(3) . . ?
C13R Re C15R 60.7(4) . . ?
C14R Re C15R 36.2(4) . . ?
O1C C1C Re 177.7(10) . . ?
O1B C1B Re 177.2(10) . . ?
O1A C1A Re 178.3(8) . . ?
O1R N2R C11R 124.5(7) . . ?
O1R N2R C3R 122.4(7) . . ?
C11R N2R C3R 113.1(7) . . ?
C5R C3R N2R 113.0(11) . . ?
C5R C3R C6R 120.6(12) . . ?
N2R C3R C6R 102.3(8) . . ?
C5R C3R C4R 104.7(10) . . ?
N2R C3R C4R 104.3(10) . . ?
C6R C3R C4R 110.9(11) . . ?
N9R C6R C3R 104.2(9) . . ?
N9R C6R C7R 106.8(10) . . ?
C3R C6R C7R 120.1(11) . . ?
N9R C6R C8R 98.2(10) . . ?
C3R C6R C8R 118.5(12) . . ?
C7R C6R C8R 106.0(11) . . ?
O10R N9R C11R 127.1(8) . . ?
O10R N9R C6R 122.8(9) . . ?
C11R N9R C6R 109.8(8) . . ?
C11R C12R C16R 124.5(8) . . ?
C11R C12R C13R 128.7(8) . . ?
C16R C12R C13R 106.9(7) . . ?
C11R C12R Re 122.2(6) . . ?
C16R C12R Re 72.3(5) . . ?
C13R C12R Re 71.5(5) . . ?
C14R C13R C12R 108.7(8) . . ?
C14R C13R Re 73.4(6) . . ?
C12R C13R Re 71.5(5) . . ?
C13R C14R C15R 110.1(9) . . ?
C13R C14R Re 71.2(6) . . ?
C15R C14R Re 72.3(6) . . ?
C14R C15R C16R 106.0(9) . . ?
C14R C15R Re 71.5(6) . . ?
C16R C15R Re 70.8(5) . . ?
C12R C16R C15R 108.4(9) . . ?
C12R C16R Re 70.9(5) . . ?
C15R C16R Re 72.3(5) . . ?
N2R C11R N9R 110.0(7) . . ?
N2R C11R C12R 127.6(8) . . ?
N9R C11R C12R 122.4(8) . . ?

loop_
_geom_bond_atom_site_label_1
_geom_bond_atom_site_label_2
_geom_bond_distance
_geom_bond_site_symmetry_2
_geom_bond_publ_flag
Re C1A 1.880(11) . ?
Re C1B 1.864(11) . ?
Re C1C 1.879(10) . ?
Re C12R 2.288(8) . ?
Re C16R 2.307(9) . ?
Re C13R 2.288(9) . ?
Re C14R 2.316(10) . ?
Re C15R 2.327(10) . ?
O1C C1C 1.147(9) . ?
O1B C1B 1.151(9) . ?
O1A C1A 1.187(9) . ?
O1R N2R 1.253(7) . ?
N2R C11R 1.309(8) . ?
N2R C3R 1.470(10) . ?
C3R C5R 1.380(14) . ?
C3R C6R 1.468(14) . ?
C3R C4R 1.566(16) . ?
C6R N9R 1.497(12) . ?
C6R C7R 1.510(17) . ?
C6R C8R 1.60(2) . ?
N9R O10R 1.283(8) . ?
N9R C11R 1.325(9) . ?
C12R C11R 1.434(9) . ?
C12R C16R 1.448(9) . ?
C12R C13R 1.454(10) . ?
C13R C14R 1.402(10) . ?
C14R C15R 1.443(14) . ?
C15R C16R 1.466(13) . ?
